data_4342033
loop_
_publ_author_name
'Unruh, Daniel K.'
'de Groot, Joshua'
'Fairley, Melissa'
'Libo, Anna'
'Miller, Samuel'
'Forbes, Tori Z.'

_publ_section_title
;
 Interplay of Condensation and Chelation in Binary and Ternary Th(IV)
 Systems.
;
_journal_issue 4
_journal_name_full 'Inorganic chemistry'
_journal_page_first 1395
_journal_page_last 1404
_journal_paper_doi 10.1021/ic502313y
_journal_volume 54
_journal_year 2015
_chemical_formula_moiety 'C12 H13 Fe O17 Th, 0.5(C4 H12 N2), 5(O)'
_chemical_formula_sum 'C14 H19 Fe N O22 Th'
_chemical_formula_weight 841.19
_chemical_name_systematic
;
 ?
;
_space_group_IT_number 2
_symmetry_cell_setting triclinic
_symmetry_Int_Tables_number 2
_symmetry_space_group_name_Hall '-P 1'
_symmetry_space_group_name_H-M 'P -1'
_atom_sites_solution_hydrogens mixed
_atom_sites_solution_primary direct
_atom_sites_solution_secondary difmap
_audit_creation_date 2014-08-29T12:53:44-00:00
_audit_creation_method 'WinGX routine CIF_UPDATE'
_cell_angle_alpha 67.288(2)
_cell_angle_beta 89.853(2)
_cell_angle_gamma 84.338(2)
_cell_formula_units_Z 2
_cell_length_a 9.8450(6)
_cell_length_b 11.0807(7)
_cell_length_c 12.7574(8)
_cell_measurement_reflns_used 9265
_cell_measurement_temperature 100(2)
_cell_measurement_theta_max 28.2
_cell_measurement_theta_min 2.66
_cell_volume 1276.56(14)
_computing_cell_refinement 'APEX2 (Bruker AXS, 2006)'
_computing_data_collection 'Collect (Nonius BV, 1997-2000)'
_computing_data_reduction 'APEX2 (Bruker AXS, 2006)'
_computing_molecular_graphics 'CrystalMaker v2.5.0'
_computing_structure_refinement 'SHELXL-2014 (Sheldrick, 2014)'
_computing_structure_solution 'SHELXL-2013 (Sheldrick, 2013)'
_diffrn_ambient_temperature 100(2)
_diffrn_measured_fraction_theta_full 0.996
_diffrn_measured_fraction_theta_max 0.992
_diffrn_measurement_device_type KappaCCD
_diffrn_measurement_method 'CCD phi and omega scans'
_diffrn_radiation_monochromator graphite
_diffrn_radiation_type MoK\a
_diffrn_radiation_wavelength 0.71073
_diffrn_reflns_av_R_equivalents 0.0179
_diffrn_reflns_Laue_measured_fraction_full 0.996
_diffrn_reflns_Laue_measured_fraction_max 0.992
_diffrn_reflns_limit_h_max 13
_diffrn_reflns_limit_h_min -13
_diffrn_reflns_limit_k_max 14
_diffrn_reflns_limit_k_min -14
_diffrn_reflns_limit_l_max 16
_diffrn_reflns_limit_l_min -16
_diffrn_reflns_number 23811
_diffrn_reflns_point_group_measured_fraction_full 0.996
_diffrn_reflns_point_group_measured_fraction_max 0.992
_diffrn_reflns_theta_full 25.242
_diffrn_reflns_theta_max 28.217
_diffrn_reflns_theta_min 1.732
_exptl_absorpt_coefficient_mu 6.486
_exptl_absorpt_correction_T_max 0.7457
_exptl_absorpt_correction_T_min 0.6055
_exptl_absorpt_correction_type multi-scan
_exptl_absorpt_process_details SADABS
_exptl_crystal_colour yellow
_exptl_crystal_density_diffrn 2.188
_exptl_crystal_description prism
_exptl_crystal_F_000 804
_exptl_crystal_size_max 0.22
_exptl_crystal_size_mid 0.2
_exptl_crystal_size_min 0.12
_refine_diff_density_max 1.939
_refine_diff_density_min -0.807
_refine_diff_density_rms 0.131
_refine_ls_extinction_method none
_refine_ls_goodness_of_fit_ref 1.085
_refine_ls_hydrogen_treatment mixed
_refine_ls_matrix_type full
_refine_ls_number_parameters 365
_refine_ls_number_reflns 6258
_refine_ls_number_restraints 6
_refine_ls_restrained_S_all 1.085
_refine_ls_R_factor_all 0.0223
_refine_ls_R_factor_gt 0.0214
_refine_ls_shift/su_max 0.001
_refine_ls_shift/su_mean 0
_refine_ls_structure_factor_coef Fsqd
_refine_ls_weighting_details 'w=1/[\s^2^(Fo^2^)+(0.0310P)^2^+3.3738P] where P=(Fo^2^+2Fc^2^)/3'
_refine_ls_weighting_scheme calc
_refine_ls_wR_factor_gt 0.0577
_refine_ls_wR_factor_ref 0.0582
_reflns_number_gt 6047
_reflns_number_total 6258
_reflns_threshold_expression 'I > 2\s(I)'
_cod_data_source_file ic502313y_si_005.cif
_cod_data_source_block ThFecit
_cod_depositor_comments 'Adding full bibliography for 4342033--4342037.cif.'
_cod_database_code 4342033
_shelx_estimated_absorpt_t_min 0.33
_shelx_estimated_absorpt_t_max 0.51
_shelxl_version_number 2014-3

loop_
_symmetry_equiv_pos_as_xyz
'x, y, z'
'-x, -y, -z'

loop_
_atom_site_label
_atom_site_type_symbol
_atom_site_fract_x
_atom_site_fract_y
_atom_site_fract_z
_atom_site_U_iso_or_equiv
_atom_site_adp_type
_atom_site_occupancy
_atom_site_calc_flag
Th1 Th 0.71789(2) 0.13441(2) 0.33970(2) 0.01412(4) Uani 1 d
Fe1 Fe 0.92639(4) -0.12589(4) 0.57092(4) 0.01368(9) Uani 1 d
O1 O 0.8027(2) -0.0937(2) 0.44108(18) 0.0140(4) Uani 1 d
O2 O 1.0411(2) -0.1367(2) 0.70294(18) 0.0146(4) Uani 1 d
O3 O 1.1085(2) -0.0809(2) 0.49522(17) 0.0138(4) Uani 1 d
O4 O 0.7241(3) -0.0022(2) 0.22875(19) 0.0217(5) Uani 1 d
O5 O 0.6028(2) 0.1533(2) 0.4984(2) 0.0233(5) Uani 1 d
O6 O 0.7808(2) -0.1506(2) 0.6843(2) 0.0223(5) Uani 1 d
O7 O 0.7417(3) 0.2814(2) 0.1454(2) 0.0251(5) Uani 1 d
O8 O 0.5274(2) -0.0079(2) 0.3888(2) 0.0235(5) Uani 1 d
O9 O 0.9527(2) -0.3154(2) 0.6016(2) 0.0226(5) Uani 1 d
O10 O 0.8893(3) -0.4977(2) 0.5958(2) 0.0305(6) Uani 1 d
O11 O 0.4934(3) 0.2437(3) 0.2507(3) 0.0324(6) Uani 1 d
H11C H 0.473(5) 0.331(2) 0.197(3) 0.039 Uiso 1 d
H11D H 0.419(3) 0.198(4) 0.283(4) 0.039 Uiso 1 d
O12 O 0.7333(3) 0.3549(3) 0.3371(3) 0.0364(7) Uani 1 d
H12C H 0.721(6) 0.378(5) 0.401(3) 0.044 Uiso 1 d
H12D H 0.749(5) 0.431(3) 0.275(3) 0.044 Uiso 1 d
O13 O 0.6623(3) -0.1917(3) 0.2336(2) 0.0353(7) Uani 1 d
O14 O 0.7417(3) -0.1809(3) 0.8632(3) 0.0378(7) Uani 1 d
O15 O 0.8846(3) 0.1054(3) 0.7246(2) 0.0321(6) Uani 1 d
O16 O 1.0113(4) 0.1237(3) 0.8631(2) 0.0390(7) Uani 1 d
H16 H 0.9769 0.2024 0.8345 0.058 Uiso 1 calc
O17 O 0.8017(3) 0.4056(4) -0.0263(2) 0.0467(9) Uani 1 d
C1 C 0.9751(3) -0.1749(3) 0.8076(3) 0.0177(6) Uani 1 d
C2 C 0.7493(3) -0.1884(3) 0.4080(3) 0.0169(6) Uani 1 d
C3 C 0.7092(3) -0.1235(3) 0.2794(3) 0.0206(6) Uani 1 d
C4 C 0.5082(3) -0.1227(3) 0.4536(3) 0.0201(6) Uani 1 d
C5 C 0.9015(3) -0.3786(3) 0.5489(3) 0.0196(6) Uani 1 d
C6 C 0.8201(3) -0.1671(4) 0.7850(3) 0.0227(7) Uani 1 d
C7 C 0.8569(3) -0.3052(3) 0.4253(3) 0.0201(6) Uani 1 d
H7A H 0.8187 -0.3664 0.3965 0.024 Uiso 1 calc
H7B H 0.9375 -0.2728 0.3805 0.024 Uiso 1 calc
C8 C 0.6214(3) -0.2338(3) 0.4756(3) 0.0206(6) Uani 1 d
H8A H 0.5868 -0.303 0.4549 0.025 Uiso 1 calc
H8B H 0.647 -0.2731 0.5578 0.025 Uiso 1 calc
C9 C 1.0228(4) -0.3193(3) 0.8819(3) 0.0234(7) Uani 1 d
H9A H 0.9636 -0.35 0.9479 0.028 Uiso 1 calc
H9B H 1.0132 -0.374 0.8372 0.028 Uiso 1 calc
C10 C 1.0015(4) -0.0881(3) 0.8718(3) 0.0228(7) Uani 1 d
H10A H 0.9533 -0.1198 0.9442 0.027 Uiso 1 calc
H10B H 1.1005 -0.1 0.8913 0.027 Uiso 1 calc
C11 C 0.8296(4) 0.3371(3) 0.0758(3) 0.0239(7) Uani 1 d
C12 C 0.9585(4) 0.0566(4) 0.8105(3) 0.0253(7) Uani 1 d
N1 N 0.6198(5) -0.0842(7) 1.0050(4) 0.0704(17) Uani 1 d
H1A H 0.6453 -0.1132 1.0799 0.084 Uiso 1 calc
H1B H 0.6809 -0.1239 0.9715 0.084 Uiso 1 calc
C13 C 0.6240(5) 0.0556(6) 0.9532(4) 0.0511(13) Uani 1 d
H13A H 0.6031 0.087 0.8705 0.061 Uiso 1 calc
H13B H 0.7167 0.0773 0.964 0.061 Uiso 1 calc
C14 C 0.4788(5) -0.1238(6) 0.9943(4) 0.0528(14) Uani 1 d
H14A H 0.4531 -0.0989 0.9131 0.063 Uiso 1 calc
H14B H 0.4794 -0.2204 1.0334 0.063 Uiso 1 calc
OW1 O 0.9668(4) 0.3718(3) 0.8136(2) 0.0381(7) Uani 1 d
OW2 O 0.7603(6) 0.5859(4) 0.1540(6) 0.101(2) Uani 1 d
OW3 O 0.5536(5) 0.5042(5) -0.1162(7) 0.126(3) Uani 1 d
OW4 O 0.6873(9) 0.3969(9) 0.5314(7) 0.158(4) Uani 1 d
OW5 O 0.4803(9) -0.3862(10) 0.2878(10) 0.182(5) Uani 1 d

loop_
_atom_site_aniso_label
_atom_site_aniso_U_11
_atom_site_aniso_U_22
_atom_site_aniso_U_33
_atom_site_aniso_U_23
_atom_site_aniso_U_13
_atom_site_aniso_U_12
Th1 0.00840(6) 0.01565(6) 0.01534(6) -0.00286(4) -0.00219(4) -0.00080(4)
Fe1 0.00978(19) 0.01639(19) 0.01195(19) -0.00206(15) -0.00192(15) -0.00228(15)
O1 0.0105(9) 0.0156(9) 0.0153(10) -0.0058(8) -0.0024(8) -0.0005(7)
O2 0.0112(9) 0.0194(10) 0.0114(9) -0.0037(8) -0.0004(8) -0.0020(8)
O3 0.0109(9) 0.0171(10) 0.0133(9) -0.0057(8) -0.0001(8) -0.0018(7)
O4 0.0264(12) 0.0224(11) 0.0155(10) -0.0057(9) -0.0035(9) -0.0056(9)
O5 0.0131(11) 0.0282(12) 0.0297(13) -0.0120(10) 0.0058(9) -0.0043(9)
O6 0.0136(11) 0.0315(12) 0.0186(11) -0.0056(9) 0.0002(9) -0.0048(9)
O7 0.0216(12) 0.0253(12) 0.0203(11) 0.0001(9) -0.0061(9) -0.0023(9)
O8 0.0130(11) 0.0224(11) 0.0324(13) -0.0076(10) -0.0004(9) -0.0021(9)
O9 0.0212(12) 0.0171(10) 0.0251(12) -0.0033(9) -0.0097(9) -0.0020(9)
O10 0.0475(17) 0.0189(11) 0.0247(13) -0.0069(10) 0.0040(12) -0.0078(11)
O11 0.0142(11) 0.0291(13) 0.0401(15) 0.0012(11) -0.0075(11) 0.0006(10)
O12 0.0444(17) 0.0211(12) 0.0449(17) -0.0132(12) 0.0090(14) -0.0069(12)
O13 0.0540(19) 0.0281(13) 0.0254(13) -0.0111(11) -0.0122(13) -0.0082(12)
O14 0.0244(14) 0.063(2) 0.0324(15) -0.0239(14) 0.0139(12) -0.0132(13)
O15 0.0327(15) 0.0311(14) 0.0322(14) -0.0138(12) -0.0016(12) 0.0048(11)
O16 0.067(2) 0.0270(14) 0.0243(13) -0.0112(11) -0.0033(14) -0.0054(14)
O17 0.0305(16) 0.066(2) 0.0190(13) 0.0069(13) 0.0005(11) 0.0134(15)
C1 0.0158(14) 0.0235(15) 0.0130(13) -0.0058(11) 0.0021(11) -0.0034(11)
C2 0.0157(14) 0.0176(13) 0.0181(14) -0.0076(11) -0.0003(11) -0.0026(11)
C3 0.0190(15) 0.0226(15) 0.0203(15) -0.0083(12) -0.0036(12) -0.0018(12)
C4 0.0132(14) 0.0225(15) 0.0253(16) -0.0101(13) -0.0001(12) -0.0021(11)
C5 0.0158(14) 0.0191(14) 0.0203(15) -0.0042(12) 0.0001(12) -0.0004(11)
C6 0.0167(15) 0.0287(17) 0.0227(16) -0.0092(13) 0.0042(12) -0.0054(13)
C7 0.0199(15) 0.0195(14) 0.0206(15) -0.0079(12) 0.0009(12) 0.0005(12)
C8 0.0137(14) 0.0182(14) 0.0302(17) -0.0093(13) 0.0023(12) -0.0029(11)
C9 0.0258(17) 0.0225(15) 0.0173(15) -0.0019(12) 0.0007(13) -0.0063(13)
C10 0.0239(17) 0.0274(16) 0.0184(15) -0.0099(13) 0.0012(13) -0.0046(13)
C11 0.0275(17) 0.0212(15) 0.0184(15) -0.0037(12) -0.0024(13) 0.0021(13)
C12 0.0275(18) 0.0290(17) 0.0205(16) -0.0110(14) 0.0081(14) -0.0033(14)
N1 0.050(3) 0.123(5) 0.044(3) -0.045(3) -0.008(2) 0.015(3)
C13 0.035(2) 0.079(4) 0.035(2) -0.020(2) -0.0031(19) 0.005(2)
C14 0.039(3) 0.085(4) 0.039(2) -0.033(3) -0.012(2) 0.009(3)
OW1 0.061(2) 0.0263(13) 0.0259(14) -0.0087(11) 0.0089(13) -0.0038(13)
OW2 0.086(4) 0.035(2) 0.171(6) -0.026(3) 0.042(4) -0.009(2)
OW3 0.052(3) 0.051(3) 0.205(7) 0.023(3) -0.042(4) 0.005(2)
OW4 0.195(8) 0.199(8) 0.172(7) -0.145(7) 0.061(6) -0.142(7)
OW5 0.134(7) 0.178(8) 0.304(13) -0.152(9) 0.064(8) -0.099(6)

loop_
_atom_type_symbol
_atom_type_description
_atom_type_scat_dispersion_real
_atom_type_scat_dispersion_imag
_atom_type_scat_source
C C 0.0033 0.0016 'International Tables Vol C Tables 4.2.6.8 and 6.1.1.4'
H H 0 0 'International Tables Vol C Tables 4.2.6.8 and 6.1.1.4'
N N 0.0061 0.0033 'International Tables Vol C Tables 4.2.6.8 and 6.1.1.4'
O O 0.0106 0.006 'International Tables Vol C Tables 4.2.6.8 and 6.1.1.4'
Fe Fe 0.3463 0.8444 'International Tables Vol C Tables 4.2.6.8 and 6.1.1.4'
Th Th -7.24 8.8979 'International Tables Vol C Tables 4.2.6.8 and 6.1.1.4'

loop_
_geom_angle_atom_site_label_1
_geom_angle_atom_site_label_2
_geom_angle_atom_site_label_3
_geom_angle
_geom_angle_site_symmetry_1
_geom_angle_site_symmetry_3
O5 Th1 O7 134.60(9) . .
O5 Th1 O1 94.27(8) . .
O7 Th1 O1 131.11(8) . .
O5 Th1 O2 130.21(8) . 2_756
O7 Th1 O2 70.62(8) . 2_756
O1 Th1 O2 78.45(7) . 2_756
O5 Th1 O4 138.81(8) . .
O7 Th1 O4 74.29(8) . .
O1 Th1 O4 64.52(7) . .
O2 Th1 O4 82.06(8) 2_756 .
O5 Th1 O12 70.93(10) . .
O7 Th1 O12 72.06(10) . .
O1 Th1 O12 142.24(9) . .
O2 Th1 O12 85.21(9) 2_756 .
O4 Th1 O12 146.30(10) . .
O5 Th1 O11 78.95(10) . .
O7 Th1 O11 69.47(9) . .
O1 Th1 O11 132.59(8) . .
O2 Th1 O11 139.97(8) 2_756 .
O4 Th1 O11 90.14(10) . .
O12 Th1 O11 79.89(11) . .
O5 Th1 O8 70.28(8) . .
O7 Th1 O8 119.77(8) . .
O1 Th1 O8 68.92(7) . .
O2 Th1 O8 143.27(8) 2_756 .
O4 Th1 O8 69.17(8) . .
O12 Th1 O8 131.20(9) . .
O11 Th1 O8 64.61(9) . .
O5 Th1 O3 70.78(8) . 2_756
O7 Th1 O3 126.16(8) . 2_756
O1 Th1 O3 62.70(7) . 2_756
O2 Th1 O3 62.11(7) 2_756 2_756
O4 Th1 O3 120.31(7) . 2_756
O12 Th1 O3 79.56(9) . 2_756
O11 Th1 O3 147.59(9) . 2_756
O8 Th1 O3 113.45(7) . 2_756
O1 Fe1 O9 90.85(9) . .
O1 Fe1 O2 172.60(9) . .
O9 Fe1 O2 96.09(9) . .
O1 Fe1 O6 95.74(9) . .
O9 Fe1 O6 92.24(11) . .
O2 Fe1 O6 81.46(9) . .
O1 Fe1 O3 102.39(9) . .
O9 Fe1 O3 96.56(10) . .
O2 Fe1 O3 79.42(9) . .
O6 Fe1 O3 159.68(9) . .
O1 Fe1 O3 79.23(8) . 2_756
O9 Fe1 O3 168.71(9) . 2_756
O2 Fe1 O3 94.10(9) . 2_756
O6 Fe1 O3 94.09(9) . 2_756
O3 Fe1 O3 80.51(9) . 2_756
C2 O1 Fe1 127.55(18) . .
C2 O1 Th1 117.86(17) . .
Fe1 O1 Th1 114.30(9) . .
C1 O2 Fe1 115.03(18) . .
C1 O2 Th1 131.29(18) . 2_756
Fe1 O2 Th1 111.66(9) . 2_756
Fe1 O3 Fe1 99.49(9) . 2_756
Fe1 O3 Th1 104.87(8) . 2_756
Fe1 O3 Th1 103.58(8) 2_756 2_756
C3 O4 Th1 118.6(2) . .
C4 O5 Th1 136.9(2) 2_656 .
C6 O6 Fe1 116.2(2) . .
C11 O7 Th1 142.3(2) . .
C4 O8 Th1 138.1(2) . .
C5 O9 Fe1 129.5(2) . .
Th1 O11 H11C 128(3) . .
Th1 O11 H11D 115(3) . .
H11C O11 H11D 116(3) . .
Th1 O12 H12C 124(3) . .
Th1 O12 H12D 128(3) . .
H12C O12 H12D 108(3) . .
C12 O16 H16 109.5 . .
O2 C1 C10 112.0(3) . .
O2 C1 C9 110.0(3) . .
C10 C1 C9 109.7(3) . .
O2 C1 C6 109.2(2) . .
C10 C1 C6 109.2(3) . .
C9 C1 C6 106.7(3) . .
O1 C2 C7 111.2(2) . .
O1 C2 C8 109.2(3) . .
C7 C2 C8 111.3(3) . .
O1 C2 C3 108.5(2) . .
C7 C2 C3 107.3(3) . .
C8 C2 C3 109.3(3) . .
O13 C3 O4 124.6(3) . .
O13 C3 C2 118.3(3) . .
O4 C3 C2 117.1(3) . .
O8 C4 O5 123.6(3) . 2_656
O8 C4 C8 119.7(3) . .
O5 C4 C8 116.7(3) 2_656 .
O10 C5 O9 121.9(3) . .
O10 C5 C7 119.6(3) . .
O9 C5 C7 118.5(3) . .
O14 C6 O6 123.5(3) . .
O14 C6 C1 119.8(3) . .
O6 C6 C1 116.7(3) . .
C5 C7 C2 112.0(3) . .
C5 C7 H7A 109.2 . .
C2 C7 H7A 109.2 . .
C5 C7 H7B 109.2 . .
C2 C7 H7B 109.2 . .
H7A C7 H7B 107.9 . .
C4 C8 C2 112.9(3) . .
C4 C8 H8A 109 . .
C2 C8 H8A 109 . .
C4 C8 H8B 109 . .
C2 C8 H8B 109 . .
H8A C8 H8B 107.8 . .
C11 C9 C1 111.9(3) 2_756 .
C11 C9 H9A 109.2 2_756 .
C1 C9 H9A 109.2 . .
C11 C9 H9B 109.2 2_756 .
C1 C9 H9B 109.2 . .
H9A C9 H9B 107.9 . .
C12 C10 C1 116.1(3) . .
C12 C10 H10A 108.3 . .
C1 C10 H10A 108.3 . .
C12 C10 H10B 108.3 . .
C1 C10 H10B 108.3 . .
H10A C10 H10B 107.4 . .
O17 C11 O7 123.3(3) . .
O17 C11 C9 118.0(3) . 2_756
O7 C11 C9 118.7(3) . 2_756
O15 C12 O16 124.6(4) . .
O15 C12 C10 125.1(3) . .
O16 C12 C10 110.3(3) . .
C13 N1 C14 112.3(5) . .
C13 N1 H1A 109.1 . .
C14 N1 H1A 109.1 . .
C13 N1 H1B 109.1 . .
C14 N1 H1B 109.1 . .
H1A N1 H1B 107.9 . .
N1 C13 C14 110.1(5) . 2_657
N1 C13 H13A 109.6 . .
C14 C13 H13A 109.6 2_657 .
N1 C13 H13B 109.6 . .
C14 C13 H13B 109.6 2_657 .
H13A C13 H13B 108.2 . .
C13 C14 N1 109.5(5) 2_657 .
C13 C14 H14A 109.8 2_657 .
N1 C14 H14A 109.8 . .
C13 C14 H14B 109.8 2_657 .
N1 C14 H14B 109.8 . .
H14A C14 H14B 108.2 . .

loop_
_geom_bond_atom_site_label_1
_geom_bond_atom_site_label_2
_geom_bond_distance
_geom_bond_site_symmetry_2
Th1 O5 2.386(2) .
Th1 O7 2.410(2) .
Th1 O1 2.413(2) .
Th1 O2 2.433(2) 2_756
Th1 O4 2.436(2) .
Th1 O12 2.450(3) .
Th1 O11 2.462(2) .
Th1 O8 2.492(2) .
Th1 O3 2.562(2) 2_756
Fe1 O1 1.955(2) .
Fe1 O9 1.972(2) .
Fe1 O2 1.989(2) .
Fe1 O6 1.995(2) .
Fe1 O3 2.047(2) .
Fe1 O3 2.105(2) 2_756
O1 C2 1.417(4) .
O2 C1 1.413(4) .
O4 C3 1.270(4) .
O5 C4 1.262(4) 2_656
O6 C6 1.282(4) .
O7 C11 1.264(4) .
O8 C4 1.254(4) .
O9 C5 1.277(4) .
O10 C5 1.238(4) .
O11 H11C 0.951(19) .
O11 H11D 0.939(19) .
O12 H12C 0.952(19) .
O12 H12D 0.937(19) .
O13 C3 1.240(4) .
O14 C6 1.231(4) .
O15 C12 1.222(5) .
O16 C12 1.317(5) .
O16 H16 0.84 .
O17 C11 1.243(4) .
C1 C10 1.525(5) .
C1 C9 1.536(4) .
C1 C6 1.541(5) .
C2 C7 1.535(4) .
C2 C8 1.538(4) .
C2 C3 1.550(4) .
C4 C8 1.517(4) .
C5 C7 1.512(4) .
C7 H7A 0.99 .
C7 H7B 0.99 .
C8 H8A 0.99 .
C8 H8B 0.99 .
C9 C11 1.520(5) 2_756
C9 H9A 0.99 .
C9 H9B 0.99 .
C10 C12 1.504(5) .
C10 H10A 0.99 .
C10 H10B 0.99 .
N1 C13 1.436(9) .
N1 C14 1.519(8) .
N1 H1A 0.91 .
N1 H1B 0.91 .
C13 C14 1.510(7) 2_657
C13 H13A 0.99 .
C13 H13B 0.99 .
C14 H14A 0.99 .
C14 H14B 0.99 .

loop_
_geom_torsion_atom_site_label_1
_geom_torsion_atom_site_label_2
_geom_torsion_atom_site_label_3
_geom_torsion_atom_site_label_4
_geom_torsion
_geom_torsion_site_symmetry_1
_geom_torsion_site_symmetry_4
Fe1 O2 C1 C10 -134.2(2) . .
Th1 O2 C1 C10 63.6(3) 2_756 .
Fe1 O2 C1 C9 103.7(2) . .
Th1 O2 C1 C9 -58.5(3) 2_756 .
Fe1 O2 C1 C6 -13.1(3) . .
Th1 O2 C1 C6 -175.25(19) 2_756 .
Fe1 O1 C2 C7 -38.7(3) . .
Th1 O1 C2 C7 147.9(2) . .
Fe1 O1 C2 C8 84.5(3) . .
Th1 O1 C2 C8 -88.9(2) . .
Fe1 O1 C2 C3 -156.5(2) . .
Th1 O1 C2 C3 30.1(3) . .
Th1 O4 C3 O13 152.8(3) . .
Th1 O4 C3 C2 -25.5(4) . .
O1 C2 C3 O13 178.8(3) . .
C7 C2 C3 O13 58.5(4) . .
C8 C2 C3 O13 -62.3(4) . .
O1 C2 C3 O4 -2.8(4) . .
C7 C2 C3 O4 -123.1(3) . .
C8 C2 C3 O4 116.1(3) . .
Th1 O8 C4 O5 145.7(3) . 2_656
Th1 O8 C4 C8 -35.7(5) . .
Fe1 O9 C5 O10 -155.8(3) . .
Fe1 O9 C5 C7 25.2(4) . .
Fe1 O6 C6 O14 178.5(3) . .
Fe1 O6 C6 C1 -4.0(4) . .
O2 C1 C6 O14 -171.3(3) . .
C10 C1 C6 O14 -48.5(4) . .
C9 C1 C6 O14 69.9(4) . .
O2 C1 C6 O6 11.1(4) . .
C10 C1 C6 O6 133.9(3) . .
C9 C1 C6 O6 -107.6(3) . .
O10 C5 C7 C2 122.7(3) . .
O9 C5 C7 C2 -58.3(4) . .
O1 C2 C7 C5 62.8(3) . .
C8 C2 C7 C5 -59.1(4) . .
C3 C2 C7 C5 -178.6(3) . .
O8 C4 C8 C2 -2.2(4) . .
O5 C4 C8 C2 176.6(3) 2_656 .
O1 C2 C8 C4 61.3(3) . .
C7 C2 C8 C4 -175.6(3) . .
C3 C2 C8 C4 -57.2(4) . .
O2 C1 C9 C11 69.7(3) . 2_756
C10 C1 C9 C11 -53.8(4) . 2_756
C6 C1 C9 C11 -172.0(3) . 2_756
O2 C1 C10 C12 58.4(4) . .
C9 C1 C10 C12 -179.3(3) . .
C6 C1 C10 C12 -62.7(4) . .
Th1 O7 C11 O17 175.8(3) . .
Th1 O7 C11 C9 -3.8(6) . 2_756
C1 C10 C12 O15 13.5(5) . .
C1 C10 C12 O16 -166.9(3) . .
C14 N1 C13 C14 57.6(6) . 2_657
C13 N1 C14 C13 -57.3(6) . 2_657
